data_7113389
loop_
_publ_author_name
'Deng, Mingyu'
'Yao, Yingmin'
'Zhang, Yong'
'Shen, Qi'

_publ_section_title
;
 A first oxalamidino complex of samarium via reduction-coupling of
 carbodiimine: synthesis and molecular structure of
 [eta4-C2(NR)4][(MeC5H4)2Sm(HMPA)]2.2THF (R = Pr i, Cy).
;
_journal_issue 23
_journal_name_full 'Chemical communications (Cambridge, England)'
_journal_page_first 2742
_journal_page_last 2743
_journal_paper_doi 10.1039/b410599k
_journal_year 2004
_chemical_formula_moiety 'C62 H108 N10 O2 P2 Sm2, 2(C4 H8 O)'
_chemical_formula_sum 'C70 H124 N10 O4 P2 Sm2'
_chemical_formula_weight 1532.43
_chemical_name_systematic
;
?
;
_space_group_IT_number 15
_symmetry_cell_setting monoclinic
_symmetry_Int_Tables_number 15
_symmetry_space_group_name_Hall '-C 2yc'
_symmetry_space_group_name_H-M 'C 1 2/c 1'
_atom_sites_solution_hydrogens geom
_atom_sites_solution_primary direct
_atom_sites_solution_secondary difmap
_audit_creation_method SHELXL-97
_cell_angle_alpha 90.00
_cell_angle_beta 114.29(2)
_cell_angle_gamma 90.00
_cell_formula_units_Z 4
_cell_length_a 26.679(5)
_cell_length_b 15.220(2)
_cell_length_c 21.545(4)
_cell_measurement_reflns_used 10568
_cell_measurement_temperature 193(2)
_cell_measurement_theta_max 27.5
_cell_measurement_theta_min 3.1
_cell_volume 7974(3)
_computing_cell_refinement CrystalClear
_computing_data_collection CrystalClear
_computing_data_reduction CrystalStructure
_computing_structure_refinement 'SHELXL-97 (Sheldrick, 1997)'
_computing_structure_solution 'SHELXS-97 (Sheldrick, 1990)'
_diffrn_ambient_temperature 193(2)
_diffrn_detector_area_resol_mean 14.62
_diffrn_measured_fraction_theta_full 0.973
_diffrn_measured_fraction_theta_max 0.973
_diffrn_measurement_device_type 'Rigaku Mercury'
_diffrn_measurement_method \w
_diffrn_radiation_monochromator graphite
_diffrn_radiation_source 'fine-focus sealed tube'
_diffrn_radiation_type MoK\a
_diffrn_radiation_wavelength 0.71073
_diffrn_reflns_av_R_equivalents 0.0476
_diffrn_reflns_av_sigmaI/netI 0.0439
_diffrn_reflns_limit_h_max 34
_diffrn_reflns_limit_h_min -34
_diffrn_reflns_limit_k_max 16
_diffrn_reflns_limit_k_min -19
_diffrn_reflns_limit_l_max 27
_diffrn_reflns_limit_l_min -27
_diffrn_reflns_number 31467
_diffrn_reflns_theta_full 27.49
_diffrn_reflns_theta_max 27.49
_diffrn_reflns_theta_min 3.10
_exptl_absorpt_coefficient_mu 1.546
_exptl_absorpt_correction_T_max 0.7577
_exptl_absorpt_correction_T_min 0.5002
_exptl_absorpt_correction_type multi-scan
_exptl_absorpt_process_details 'Jacobson, R. (1998) Private communication'
_exptl_crystal_colour yellow
_exptl_crystal_density_diffrn 1.276
_exptl_crystal_density_method 'not measured'
_exptl_crystal_description prism
_exptl_crystal_F_000 3200
_exptl_crystal_size_max 0.52
_exptl_crystal_size_mid 0.21
_exptl_crystal_size_min 0.19
_refine_diff_density_max 2.168
_refine_diff_density_min -0.689
_refine_diff_density_rms 0.145
_refine_ls_extinction_method none
_refine_ls_goodness_of_fit_ref 1.224
_refine_ls_hydrogen_treatment mixed
_refine_ls_matrix_type full
_refine_ls_number_parameters 388
_refine_ls_number_reflns 8903
_refine_ls_number_restraints 8
_refine_ls_restrained_S_all 1.226
_refine_ls_R_factor_all 0.0754
_refine_ls_R_factor_gt 0.0637
_refine_ls_shift/su_max 0.001
_refine_ls_shift/su_mean 0.000
_refine_ls_structure_factor_coef Fsqd
_refine_ls_weighting_details 'calc w==1/[\s^2^(Fo^2^)+(0.0627P)^2^+60.4763P] where P==(Fo^2^+2Fc^2^)/3'
_refine_ls_weighting_scheme calc
_refine_ls_wR_factor_gt 0.1522
_refine_ls_wR_factor_ref 0.1573
_reflns_number_gt 8006
_reflns_number_total 8903
_reflns_threshold_expression >2sigma(I)
_cod_data_source_file b410599k.txt
_cod_data_source_block shelxl
_cod_original_sg_symbol_Hall '-c 2yc'
_cod_original_sg_symbol_H-M 'c 2/c'
_cod_database_code 7113389

loop_
_symmetry_equiv_pos_as_xyz
'x, y, z'
'-x, y, -z+1/2'
'x+1/2, y+1/2, z'
'-x+1/2, y+1/2, -z+1/2'
'-x, -y, -z'
'x, -y, z-1/2'
'-x+1/2, -y+1/2, -z'
'x+1/2, -y+1/2, z-1/2'

loop_
_atom_site_label
_atom_site_type_symbol
_atom_site_fract_x
_atom_site_fract_y
_atom_site_fract_z
_atom_site_U_iso_or_equiv
_atom_site_adp_type
_atom_site_occupancy
_atom_site_symmetry_multiplicity
_atom_site_calc_flag
_atom_site_refinement_flags
Sm1 Sm 0.147331(11) 0.487005(18) 0.368112(14) 0.02372(10) Uani 1 1 d .
P1 P 0.25200(7) 0.36179(12) 0.31801(9) 0.0358(4) Uani 1 1 d .
O1 O 0.20513(17) 0.3972(3) 0.3309(2) 0.0323(9) Uani 1 1 d .
O2 O 0.4220(8) 0.5237(14) 0.7394(10) 0.231(8) Uiso 1 1 d D
N1 N 0.2408(3) 0.3683(4) 0.2374(3) 0.0446(15) Uani 1 1 d .
N2 N 0.2638(2) 0.2595(4) 0.3431(3) 0.0442(14) Uani 1 1 d .
N3 N 0.3086(2) 0.4169(5) 0.3602(3) 0.0522(16) Uani 1 1 d .
N4 N 0.04647(19) 0.5302(3) 0.3316(2) 0.0245(10) Uani 1 1 d .
N5 N 0.0683(2) 0.4295(3) 0.2704(2) 0.0275(10) Uani 1 1 d .
C1 C 0.1229(4) 0.4185(9) 0.4700(5) 0.081(4) Uani 1 1 d .
H1A H 0.0856 0.4194 0.4707 0.097 Uiso 1 1 calc R
C2 C 0.1635(7) 0.4803(8) 0.5007(4) 0.093(5) Uani 1 1 d .
H2A H 0.1603 0.5316 0.5279 0.112 Uiso 1 1 calc R
C3 C 0.2121(4) 0.4484(7) 0.5015(4) 0.072(3) Uani 1 1 d .
H3A H 0.2494 0.4733 0.5287 0.086 Uiso 1 1 calc R
C4 C 0.2014(3) 0.3654(5) 0.4716(4) 0.0481(19) Uani 1 1 d .
H4A H 0.2299 0.3224 0.4719 0.058 Uiso 1 1 calc R
C5 C 0.1459(4) 0.3467(6) 0.4524(4) 0.055(2) Uani 1 1 d .
C6 C 0.1188(7) 0.2610(9) 0.4221(6) 0.137(7) Uani 1 1 d .
H6A H 0.1195 0.2218 0.4585 0.206 Uiso 1 1 calc R
H6B H 0.1386 0.2336 0.3975 0.206 Uiso 1 1 calc R
H6C H 0.0806 0.2719 0.3904 0.206 Uiso 1 1 calc R
C7 C 0.1686(3) 0.6667(5) 0.3891(5) 0.058(2) Uani 1 1 d .
H7A H 0.1582 0.7045 0.4199 0.069 Uiso 1 1 calc R
C8 C 0.1375(3) 0.6552(5) 0.3202(5) 0.054(2) Uani 1 1 d .
H8A H 0.1019 0.6856 0.2932 0.065 Uiso 1 1 calc R
C9 C 0.1690(3) 0.6132(5) 0.2932(4) 0.0488(18) Uani 1 1 d .
H9A H 0.1601 0.6087 0.2435 0.059 Uiso 1 1 calc R
C10 C 0.2215(3) 0.5972(5) 0.3463(4) 0.0475(18) Uani 1 1 d .
H10A H 0.2550 0.5780 0.3401 0.057 Uiso 1 1 calc R
C11 C 0.2207(3) 0.6305(5) 0.4053(4) 0.054(2) Uani 1 1 d D
C12 C 0.2691(5) 0.6461(9) 0.4705(6) 0.117(5) Uani 1 1 d D
H12A H 0.2987 0.6055 0.4741 0.175 Uiso 1 1 calc R
H12B H 0.2587 0.6362 0.5087 0.175 Uiso 1 1 calc R
H12C H 0.2818 0.7068 0.4718 0.175 Uiso 1 1 calc R
C13 C 0.2280(4) 0.4524(6) 0.2018(5) 0.062(2) Uani 1 1 d .
H13A H 0.2573 0.4682 0.1876 0.093 Uiso 1 1 calc R
H13B H 0.2249 0.4978 0.2323 0.093 Uiso 1 1 calc R
H13C H 0.1930 0.4477 0.1616 0.093 Uiso 1 1 calc R
C14 C 0.2522(5) 0.2979(7) 0.1997(5) 0.077(3) Uani 1 1 d .
H14A H 0.2210 0.2911 0.1554 0.115 Uiso 1 1 calc R
H14B H 0.2579 0.2429 0.2254 0.115 Uiso 1 1 calc R
H14C H 0.2853 0.3120 0.1927 0.115 Uiso 1 1 calc R
C15 C 0.2198(4) 0.1991(6) 0.3325(5) 0.067(3) Uani 1 1 d .
H15A H 0.2135 0.1631 0.2922 0.101 Uiso 1 1 calc R
H15B H 0.1863 0.2319 0.3254 0.101 Uiso 1 1 calc R
H15C H 0.2296 0.1611 0.3724 0.101 Uiso 1 1 calc R
C16 C 0.3182(4) 0.2195(6) 0.3656(5) 0.066(3) Uani 1 1 d .
H16A H 0.3274 0.1894 0.4091 0.100 Uiso 1 1 calc R
H16B H 0.3456 0.2653 0.3712 0.100 Uiso 1 1 calc R
H16C H 0.3182 0.1770 0.3314 0.100 Uiso 1 1 calc R
C17 C 0.3512(4) 0.4343(8) 0.3349(6) 0.085(3) Uani 1 1 d .
H17A H 0.3576 0.4977 0.3352 0.127 Uiso 1 1 calc R
H17B H 0.3389 0.4119 0.2883 0.127 Uiso 1 1 calc R
H17C H 0.3854 0.4048 0.3643 0.127 Uiso 1 1 calc R
C18 C 0.3259(4) 0.4318(8) 0.4316(5) 0.072(3) Uani 1 1 d .
H18A H 0.3566 0.3925 0.4571 0.108 Uiso 1 1 calc R
H18B H 0.2952 0.4200 0.4442 0.108 Uiso 1 1 calc R
H18C H 0.3377 0.4930 0.4423 0.108 Uiso 1 1 calc R
C19 C 0.0298(2) 0.4799(4) 0.2770(3) 0.0234(11) Uani 1 1 d .
C20 C 0.0072(2) 0.5842(4) 0.3463(3) 0.0275(12) Uani 1 1 d .
H20 H -0.0303 0.5727 0.3102 0.033 Uiso 1 1 calc R
C21 C 0.0185(3) 0.6833(4) 0.3469(3) 0.0352(14) Uani 1 1 d .
H21A H 0.0558 0.6961 0.3819 0.042 Uiso 1 1 calc R
H21B H 0.0173 0.7009 0.3021 0.042 Uiso 1 1 calc R
C22 C -0.0235(3) 0.7368(5) 0.3618(4) 0.0433(16) Uani 1 1 d .
H22A H -0.0605 0.7274 0.3251 0.052 Uiso 1 1 calc R
H22B H -0.0146 0.8001 0.3627 0.052 Uiso 1 1 calc R
C23 C -0.0239(3) 0.7107(5) 0.4301(3) 0.0439(17) Uani 1 1 d .
H23A H 0.0119 0.7256 0.4675 0.053 Uiso 1 1 calc R
H23B H -0.0530 0.7437 0.4374 0.053 Uiso 1 1 calc R
C24 C -0.0344(3) 0.6128(5) 0.4306(4) 0.0431(16) Uani 1 1 d .
H24A H -0.0325 0.5957 0.4758 0.052 Uiso 1 1 calc R
H24B H -0.0719 0.5994 0.3963 0.052 Uiso 1 1 calc R
C25 C 0.0069(2) 0.5594(4) 0.4150(3) 0.0307(13) Uani 1 1 d .
H25A H -0.0020 0.4962 0.4147 0.037 Uiso 1 1 calc R
H25B H 0.0441 0.5689 0.4515 0.037 Uiso 1 1 calc R
C26 C 0.0560(3) 0.3735(4) 0.2110(3) 0.0330(13) Uani 1 1 d .
H26 H 0.0166 0.3825 0.1789 0.040 Uiso 1 1 calc R
C27 C 0.0646(3) 0.2762(5) 0.2317(4) 0.0515(19) Uani 1 1 d .
H27A H 0.1026 0.2677 0.2665 0.062 Uiso 1 1 calc R
H27B H 0.0389 0.2593 0.2522 0.062 Uiso 1 1 calc R
C28 C 0.0551(4) 0.2170(6) 0.1706(5) 0.074(3) Uani 1 1 d .
H28A H 0.0631 0.1554 0.1863 0.089 Uiso 1 1 calc R
H28B H 0.0160 0.2205 0.1382 0.089 Uiso 1 1 calc R
C29 C 0.0913(4) 0.2431(7) 0.1340(5) 0.084(4) Uani 1 1 d .
H29A H 0.1304 0.2331 0.1644 0.101 Uiso 1 1 calc R
H29B H 0.0820 0.2060 0.0930 0.101 Uiso 1 1 calc R
C30 C 0.0827(4) 0.3386(7) 0.1134(4) 0.066(3) Uani 1 1 d .
H30A H 0.0447 0.3470 0.0787 0.079 Uiso 1 1 calc R
H30B H 0.1083 0.3553 0.0927 0.079 Uiso 1 1 calc R
C31 C 0.0925(3) 0.3982(5) 0.1748(3) 0.0436(17) Uani 1 1 d .
H31A H 0.1315 0.3938 0.2074 0.052 Uiso 1 1 calc R
H31B H 0.0852 0.4599 0.1592 0.052 Uiso 1 1 calc R
C32 C 0.4046(10) 0.4580(17) 0.6882(13) 0.195(9) Uiso 1 1 d D
C33A C 0.3489(13) 0.502(2) 0.646(2) 0.17(2) Uiso 0.40 1 d PD
C33B C 0.3815(16) 0.4941(18) 0.6168(15) 0.154(12) Uiso 0.60 1 d PD
C34A C 0.3671(12) 0.595(2) 0.6363(14) 0.101(10) Uiso 0.40 1 d PD
C34B C 0.4008(13) 0.5917(18) 0.6271(12) 0.133(9) Uiso 0.60 1 d PD
C35 C 0.4191(9) 0.6049(16) 0.7024(10) 0.171(8) Uiso 1 1 d D

loop_
_atom_site_aniso_label
_atom_site_aniso_U_11
_atom_site_aniso_U_22
_atom_site_aniso_U_33
_atom_site_aniso_U_23
_atom_site_aniso_U_13
_atom_site_aniso_U_12
Sm1 0.02253(16) 0.02545(16) 0.02079(16) -0.00012(11) 0.00651(12) 0.00303(11)
P1 0.0329(8) 0.0429(9) 0.0346(9) 0.0058(7) 0.0169(7) 0.0142(7)
O1 0.031(2) 0.036(2) 0.030(2) 0.0010(18) 0.0131(19) 0.0096(18)
N1 0.056(4) 0.047(3) 0.039(3) 0.010(3) 0.028(3) 0.023(3)
N2 0.039(3) 0.044(3) 0.054(4) 0.010(3) 0.023(3) 0.024(3)
N3 0.034(3) 0.073(5) 0.052(4) 0.006(3) 0.019(3) 0.006(3)
N4 0.022(2) 0.028(3) 0.022(2) -0.0020(18) 0.0078(19) 0.0014(18)
N5 0.029(3) 0.027(2) 0.022(2) -0.0015(19) 0.006(2) 0.0062(19)
C1 0.071(6) 0.140(10) 0.051(5) 0.062(6) 0.043(5) 0.069(7)
C2 0.154(13) 0.098(8) 0.022(4) 0.012(5) 0.031(6) 0.067(9)
C3 0.072(6) 0.079(7) 0.032(4) 0.017(4) -0.012(4) 0.001(5)
C4 0.045(4) 0.061(5) 0.039(4) 0.026(4) 0.018(3) 0.026(4)
C5 0.060(5) 0.064(5) 0.042(4) 0.032(4) 0.021(4) 0.011(4)
C6 0.188(15) 0.103(10) 0.079(8) 0.042(7) 0.012(9) -0.067(10)
C7 0.049(4) 0.029(4) 0.096(7) -0.018(4) 0.031(5) -0.007(3)
C8 0.040(4) 0.030(4) 0.085(6) 0.017(4) 0.018(4) 0.001(3)
C9 0.050(4) 0.033(4) 0.064(5) 0.015(3) 0.024(4) -0.004(3)
C10 0.035(4) 0.038(4) 0.073(5) -0.005(4) 0.027(4) -0.011(3)
C11 0.036(4) 0.051(5) 0.068(5) -0.022(4) 0.013(4) -0.015(3)
C12 0.078(8) 0.097(9) 0.124(11) -0.033(8) -0.010(8) -0.007(7)
C13 0.081(6) 0.061(5) 0.063(5) 0.027(4) 0.049(5) 0.017(5)
C14 0.114(8) 0.076(6) 0.055(5) 0.006(5) 0.050(6) 0.047(6)
C15 0.063(6) 0.042(5) 0.085(7) 0.013(4) 0.018(5) 0.019(4)
C16 0.063(5) 0.079(6) 0.065(5) 0.026(5) 0.035(5) 0.048(5)
C17 0.042(5) 0.113(9) 0.111(9) 0.009(7) 0.042(6) -0.004(5)
C18 0.043(5) 0.101(8) 0.060(6) -0.006(5) 0.009(4) -0.005(5)
C19 0.026(3) 0.023(3) 0.022(3) 0.003(2) 0.011(2) 0.001(2)
C20 0.027(3) 0.034(3) 0.019(3) 0.001(2) 0.007(2) 0.006(2)
C21 0.047(4) 0.032(3) 0.029(3) 0.001(2) 0.018(3) 0.003(3)
C22 0.052(4) 0.035(4) 0.041(4) -0.003(3) 0.018(3) 0.015(3)
C23 0.043(4) 0.056(4) 0.034(4) -0.012(3) 0.017(3) 0.014(3)
C24 0.038(4) 0.063(5) 0.036(4) -0.007(3) 0.022(3) 0.001(3)
C25 0.030(3) 0.040(4) 0.023(3) 0.001(2) 0.012(3) -0.001(2)
C26 0.027(3) 0.039(3) 0.027(3) -0.009(3) 0.006(3) 0.005(2)
C27 0.051(5) 0.039(4) 0.056(5) -0.011(3) 0.013(4) 0.008(3)
C28 0.088(7) 0.046(5) 0.071(6) -0.030(4) 0.014(5) 0.012(5)
C29 0.079(7) 0.093(8) 0.061(6) -0.042(5) 0.009(5) 0.039(6)
C30 0.068(6) 0.094(7) 0.030(4) -0.019(4) 0.013(4) 0.030(5)
C31 0.036(4) 0.063(5) 0.027(3) -0.010(3) 0.009(3) 0.010(3)

loop_
_atom_type_symbol
_atom_type_description
_atom_type_scat_dispersion_real
_atom_type_scat_dispersion_imag
_atom_type_scat_source
C C 0.0033 0.0016 'International Tables Vol C Tables 4.2.6.8 and 6.1.1.4'
H H 0.0000 0.0000 'International Tables Vol C Tables 4.2.6.8 and 6.1.1.4'
N N 0.0061 0.0033 'International Tables Vol C Tables 4.2.6.8 and 6.1.1.4'
O O 0.0106 0.0060 'International Tables Vol C Tables 4.2.6.8 and 6.1.1.4'
P P 0.1023 0.0942 'International Tables Vol C Tables 4.2.6.8 and 6.1.1.4'
Sm Sm -0.1638 3.4418 'International Tables Vol C Tables 4.2.6.8 and 6.1.1.4'

loop_
_geom_angle_atom_site_label_1
_geom_angle_atom_site_label_2
_geom_angle_atom_site_label_3
_geom_angle
_geom_angle_site_symmetry_1
_geom_angle_site_symmetry_3
cent(1) Sm1 cent(2) 125.9(4) . .
O1 Sm1 N5 87.33(15) . .
O1 Sm1 N4 140.58(14) . .
N5 Sm1 N4 53.35(15) . .
O1 Sm1 C2 118.7(3) . .
N5 Sm1 C2 126.9(4) . .
N4 Sm1 C2 91.4(3) . .
O1 Sm1 C9 83.2(2) . .
N5 Sm1 C9 93.5(2) . .
N4 Sm1 C9 95.14(19) . .
C2 Sm1 C9 132.2(4) . .
O1 Sm1 C8 112.2(2) . .
N5 Sm1 C8 95.5(2) . .
N4 Sm1 C8 73.61(19) . .
C2 Sm1 C8 112.5(3) . .
C9 Sm1 C8 28.9(2) . .
O1 Sm1 C3 90.8(3) . .
N5 Sm1 C3 140.7(3) . .
N4 Sm1 C3 120.5(3) . .
C2 Sm1 C3 29.3(3) . .
C9 Sm1 C3 125.3(3) . .
C8 Sm1 C3 121.2(3) . .
O1 Sm1 C1 116.3(2) . .
N5 Sm1 C1 98.5(3) . .
N4 Sm1 C1 77.1(2) . .
C2 Sm1 C1 29.4(4) . .
C9 Sm1 C1 157.4(3) . .
C8 Sm1 C1 129.9(3) . .
C3 Sm1 C1 48.2(3) . .
O1 Sm1 C10 71.98(19) . .
N5 Sm1 C10 119.4(2) . .
N4 Sm1 C10 121.64(19) . .
C2 Sm1 C10 112.7(4) . .
C9 Sm1 C10 29.8(2) . .
C8 Sm1 C10 48.3(2) . .
C3 Sm1 C10 97.0(3) . .
C1 Sm1 C10 141.9(3) . .
O1 Sm1 C7 119.3(2) . .
N5 Sm1 C7 122.4(2) . .
N4 Sm1 C7 85.2(2) . .
C2 Sm1 C7 86.1(4) . .
C9 Sm1 C7 47.6(3) . .
C8 Sm1 C7 28.9(3) . .
C3 Sm1 C7 92.4(3) . .
C1 Sm1 C7 110.0(4) . .
C10 Sm1 C7 47.5(2) . .
O1 Sm1 C4 72.66(18) . .
N5 Sm1 C4 115.4(2) . .
N4 Sm1 C4 123.19(19) . .
C2 Sm1 C4 47.9(3) . .
C9 Sm1 C4 140.7(2) . .
C8 Sm1 C4 149.1(3) . .
C3 Sm1 C4 29.1(3) . .
C1 Sm1 C4 47.5(2) . .
C10 Sm1 C4 111.4(2) . .
C7 Sm1 C4 121.0(3) . .
O1 Sm1 C5 88.0(2) . .
N5 Sm1 C5 92.8(2) . .
N4 Sm1 C5 95.9(2) . .
C2 Sm1 C5 47.9(3) . .
C9 Sm1 C5 169.0(2) . .
C8 Sm1 C5 158.5(3) . .
C3 Sm1 C5 47.9(3) . .
C1 Sm1 C5 28.8(3) . .
C10 Sm1 C5 140.1(2) . .
C7 Sm1 C5 134.0(3) . .
C4 Sm1 C5 28.7(2) . .
O1 P1 N2 110.2(3) . .
O1 P1 N3 111.4(3) . .
N2 P1 N3 107.2(3) . .
O1 P1 N1 112.0(3) . .
N2 P1 N1 109.5(3) . .
N3 P1 N1 106.3(3) . .
P1 O1 Sm1 163.9(3) . .
C32 O2 C35 104.2(19) . .
C14 N1 C13 114.3(6) . .
C14 N1 P1 124.1(5) . .
C13 N1 P1 120.7(5) . .
C15 N2 C16 115.0(7) . .
C15 N2 P1 121.7(5) . .
C16 N2 P1 122.3(6) . .
C18 N3 C17 114.4(7) . .
C18 N3 P1 119.6(6) . .
C17 N3 P1 124.2(7) . .
C19 N4 C20 120.7(5) . .
C19 N4 Sm1 92.9(3) . .
C20 N4 Sm1 146.3(4) . .
C19 N5 C26 121.5(5) . .
C19 N5 Sm1 97.5(3) . .
C26 N5 Sm1 140.2(4) . .
C5 C1 C2 108.6(9) . .
C5 C1 Sm1 78.5(4) . .
C2 C1 Sm1 74.1(5) . .
C5 C1 H1A 124.9 . .
C2 C1 H1A 124.9 . .
Sm1 C1 H1A 124.9 . .
C3 C2 C1 108.3(9) . .
C3 C2 Sm1 76.6(5) . .
C1 C2 Sm1 76.6(5) . .
C3 C2 H2A 125.0 . .
C1 C2 H2A 125.0 . .
Sm1 C2 H2A 125.0 . .
C2 C3 C4 107.6(10) . .
C2 C3 Sm1 74.1(5) . .
C4 C3 Sm1 77.8(4) . .
C2 C3 H3A 125.4 . .
C4 C3 H3A 125.4 . .
Sm1 C3 H3A 125.4 . .
C5 C4 C3 108.2(8) . .
C5 C4 Sm1 76.2(4) . .
C3 C4 Sm1 73.1(4) . .
C5 C4 H4A 125.4 . .
C3 C4 H4A 125.4 . .
Sm1 C4 H4A 125.4 . .
C1 C5 C4 107.2(9) . .
C1 C5 C6 128.0(11) . .
C4 C5 C6 124.7(10) . .
C1 C5 Sm1 72.7(5) . .
C4 C5 Sm1 75.1(4) . .
C6 C5 Sm1 120.7(6) . .
C5 C6 H6A 109.5 . .
C5 C6 H6B 109.5 . .
H6A C6 H6B 109.5 . .
C5 C6 H6C 109.5 . .
H6A C6 H6C 109.5 . .
H6B C6 H6C 109.5 . .
C8 C7 C11 108.3(8) . .
C8 C7 Sm1 73.2(4) . .
C11 C7 Sm1 76.7(4) . .
C8 C7 H7A 125.3 . .
C11 C7 H7A 125.3 . .
Sm1 C7 H7A 125.3 . .
C9 C8 C7 108.4(7) . .
C9 C8 Sm1 75.0(4) . .
C7 C8 Sm1 77.9(4) . .
C9 C8 H8A 125.0 . .
C7 C8 H8A 125.0 . .
Sm1 C8 H8A 125.0 . .
C8 C9 C10 108.3(8) . .
C8 C9 Sm1 76.1(4) . .
C10 C9 Sm1 77.3(4) . .
C8 C9 H9A 125.0 . .
C10 C9 H9A 125.0 . .
Sm1 C9 H9A 125.0 . .
C11 C10 C9 107.2(7) . .
C11 C10 Sm1 77.5(4) . .
C9 C10 Sm1 72.8(4) . .
C11 C10 H10A 125.7 . .
C9 C10 H10A 125.7 . .
Sm1 C10 H10A 125.7 . .
C10 C11 C7 107.8(7) . .
C10 C11 C12 126.5(9) . .
C7 C11 C12 124.2(9) . .
C10 C11 Sm1 74.0(4) . .
C7 C11 Sm1 74.4(4) . .
C12 C11 Sm1 128.6(8) . .
C11 C12 H12A 109.5 . .
C11 C12 H12B 109.5 . .
H12A C12 H12B 109.5 . .
C11 C12 H12C 109.5 . .
H12A C12 H12C 109.5 . .
H12B C12 H12C 109.5 . .
N1 C13 H13A 109.5 . .
N1 C13 H13B 109.5 . .
H13A C13 H13B 109.5 . .
N1 C13 H13C 109.5 . .
H13A C13 H13C 109.5 . .
H13B C13 H13C 109.5 . .
N1 C14 H14A 109.5 . .
N1 C14 H14B 109.5 . .
H14A C14 H14B 109.5 . .
N1 C14 H14C 109.5 . .
H14A C14 H14C 109.5 . .
H14B C14 H14C 109.5 . .
N2 C15 H15A 109.5 . .
N2 C15 H15B 109.5 . .
H15A C15 H15B 109.5 . .
N2 C15 H15C 109.5 . .
H15A C15 H15C 109.5 . .
H15B C15 H15C 109.5 . .
N2 C16 H16A 109.5 . .
N2 C16 H16B 109.5 . .
H16A C16 H16B 109.5 . .
N2 C16 H16C 109.5 . .
H16A C16 H16C 109.5 . .
H16B C16 H16C 109.5 . .
N3 C17 H17A 109.5 . .
N3 C17 H17B 109.5 . .
H17A C17 H17B 109.5 . .
N3 C17 H17C 109.5 . .
H17A C17 H17C 109.5 . .
H17B C17 H17C 109.5 . .
N3 C18 H18A 109.5 . .
N3 C18 H18B 109.5 . .
H18A C18 H18B 109.5 . .
N3 C18 H18C 109.5 . .
H18A C18 H18C 109.5 . .
H18B C18 H18C 109.5 . .
N4 C19 N5 115.9(5) . .
N4 C19 C19 122.6(5) . 2
N5 C19 C19 121.5(5) . 2
N4 C19 Sm1 60.5(3) . .
N5 C19 Sm1 55.7(3) . .
C19 C19 Sm1 173.7(5) 2 .
N4 C20 C25 111.1(5) . .
N4 C20 C21 113.5(5) . .
C25 C20 C21 108.2(5) . .
N4 C20 H20 107.9 . .
C25 C20 H20 107.9 . .
C21 C20 H20 107.9 . .
C22 C21 C20 111.7(6) . .
C22 C21 H21A 109.3 . .
C20 C21 H21A 109.3 . .
C22 C21 H21B 109.3 . .
C20 C21 H21B 109.3 . .
H21A C21 H21B 107.9 . .
C21 C22 C23 111.1(5) . .
C21 C22 H22A 109.4 . .
C23 C22 H22A 109.4 . .
C21 C22 H22B 109.4 . .
C23 C22 H22B 109.4 . .
H22A C22 H22B 108.0 . .
C24 C23 C22 109.7(5) . .
C24 C23 H23A 109.7 . .
C22 C23 H23A 109.7 . .
C24 C23 H23B 109.7 . .
C22 C23 H23B 109.7 . .
H23A C23 H23B 108.2 . .
C25 C24 C23 111.9(6) . .
C25 C24 H24A 109.2 . .
C23 C24 H24A 109.2 . .
C25 C24 H24B 109.2 . .
C23 C24 H24B 109.2 . .
H24A C24 H24B 107.9 . .
C24 C25 C20 112.1(5) . .
C24 C25 H25A 109.2 . .
C20 C25 H25A 109.2 . .
C24 C25 H25B 109.2 . .
C20 C25 H25B 109.2 . .
H25A C25 H25B 107.9 . .
N5 C26 C31 110.1(5) . .
N5 C26 C27 110.8(5) . .
C31 C26 C27 109.5(6) . .
N5 C26 H26 108.8 . .
C31 C26 H26 108.8 . .
C27 C26 H26 108.8 . .
C28 C27 C26 111.5(7) . .
C28 C27 H27A 109.3 . .
C26 C27 H27A 109.3 . .
C28 C27 H27B 109.3 . .
C26 C27 H27B 109.3 . .
H27A C27 H27B 108.0 . .
C29 C28 C27 112.1(8) . .
C29 C28 H28A 109.2 . .
C27 C28 H28A 109.2 . .
C29 C28 H28B 109.2 . .
C27 C28 H28B 109.2 . .
H28A C28 H28B 107.9 . .
C30 C29 C28 110.5(7) . .
C30 C29 H29A 109.5 . .
C28 C29 H29A 109.5 . .
C30 C29 H29B 109.5 . .
C28 C29 H29B 109.5 . .
H29A C29 H29B 108.1 . .
C29 C30 C31 111.3(7) . .
C29 C30 H30A 109.4 . .
C31 C30 H30A 109.4 . .
C29 C30 H30B 109.4 . .
C31 C30 H30B 109.4 . .
H30A C30 H30B 108.0 . .
C26 C31 C30 112.2(7) . .
C26 C31 H31A 109.2 . .
C30 C31 H31A 109.2 . .
C26 C31 H31B 109.2 . .
C30 C31 H31B 109.2 . .
H31A C31 H31B 107.9 . .
O2 C32 C33B 114(2) . .
O2 C32 C33A 94(2) . .
C33B C32 C33A 50(2) . .
C32 C33A C34A 101(2) . .
C32 C33B C34B 103(2) . .
C35 C34A C33A 100(2) . .
C35 C34B C33B 103(2) . .
O2 C35 C34B 113(2) . .
O2 C35 C34A 104(2) . .
C34B C35 C34A 38.3(15) . .

loop_
_geom_bond_atom_site_label_1
_geom_bond_atom_site_label_2
_geom_bond_distance
_geom_bond_site_symmetry_2
Sm1 O1 2.431(4) .
Sm1 N5 2.447(5) .
Sm1 N4 2.560(5) .
Sm1 cent(1) 2.578(12) .
Sm1 cent(2) 2.582(12) .
Sm1 C2 2.709(8) .
Sm1 C9 2.720(7) .
Sm1 C8 2.733(7) .
Sm1 C3 2.739(8) .
Sm1 C1 2.740(8) .
Sm1 C10 2.777(7) .
Sm1 C7 2.791(7) .
Sm1 C4 2.798(6) .
Sm1 C5 2.812(7) .
P1 O1 1.488(4) .
P1 N2 1.635(6) .
P1 N3 1.638(7) .
P1 N1 1.640(6) .
O2 C32 1.42(3) .
O2 C35 1.46(2) .
N1 C14 1.450(9) .
N1 C13 1.459(9) .
N2 C15 1.432(11) .
N2 C16 1.463(8) .
N3 C18 1.430(11) .
N3 C17 1.472(10) .
N4 C19 1.319(7) .
N4 C20 1.464(7) .
N5 C19 1.336(7) .
N5 C26 1.457(7) .
C1 C5 1.381(13) .
C1 C2 1.382(17) .
C1 H1A 1.0000 .
C2 C3 1.378(16) .
C2 H2A 1.0000 .
C3 C4 1.393(13) .
C3 H3A 1.0000 .
C4 C5 1.393(11) .
C4 H4A 1.0000 .
C5 C6 1.505(15) .
C6 H6A 0.9800 .
C6 H6B 0.9800 .
C6 H6C 0.9800 .
C7 C8 1.381(12) .
C7 C11 1.399(11) .
C7 H7A 1.0000 .
C8 C9 1.362(11) .
C8 H8A 1.0000 .
C9 C10 1.416(11) .
C9 H9A 1.0000 .
C10 C11 1.378(11) .
C10 H10A 1.0000 .
C11 C12 1.485(11) .
C12 H12A 0.9800 .
C12 H12B 0.9800 .
C12 H12C 0.9800 .
C13 H13A 0.9800 .
C13 H13B 0.9800 .
C13 H13C 0.9800 .
C14 H14A 0.9800 .
C14 H14B 0.9800 .
C14 H14C 0.9800 .
C15 H15A 0.9800 .
C15 H15B 0.9800 .
C15 H15C 0.9800 .
C16 H16A 0.9800 .
C16 H16B 0.9800 .
C16 H16C 0.9800 .
C17 H17A 0.9800 .
C17 H17B 0.9800 .
C17 H17C 0.9800 .
C18 H18A 0.9800 .
C18 H18B 0.9800 .
C18 H18C 0.9800 .
C19 C19 1.536(11) 2
C20 C25 1.531(8) .
C20 C21 1.536(8) .
C20 H20 1.0000 .
C21 C22 1.522(9) .
C21 H21A 0.9900 .
C21 H21B 0.9900 .
C22 C23 1.528(10) .
C22 H22A 0.9900 .
C22 H22B 0.9900 .
C23 C24 1.518(11) .
C23 H23A 0.9900 .
C23 H23B 0.9900 .
C24 C25 1.513(8) .
C24 H24A 0.9900 .
C24 H24B 0.9900 .
C25 H25A 0.9900 .
C25 H25B 0.9900 .
C26 C31 1.525(9) .
C26 C27 1.537(10) .
C26 H26 1.0000 .
C27 C28 1.528(10) .
C27 H27A 0.9900 .
C27 H27B 0.9900 .
C28 C29 1.528(15) .
C28 H28A 0.9900 .
C28 H28B 0.9900 .
C29 C30 1.509(15) .
C29 H29A 0.9900 .
C29 H29B 0.9900 .
C30 C31 1.536(9) .
C30 H30A 0.9900 .
C30 H30B 0.9900 .
C31 H31A 0.9900 .
C31 H31B 0.9900 .
C32 C33B 1.506(18) .
C32 C33A 1.537(19) .
C33A C34A 1.541(19) .
C33B C34B 1.557(18) .
C34A C35 1.533(18) .
C34B C35 1.503(17) .

loop_
_geom_torsion_atom_site_label_1
_geom_torsion_atom_site_label_2
_geom_torsion_atom_site_label_3
_geom_torsion_atom_site_label_4
_geom_torsion
_geom_torsion_site_symmetry_4
N2 P1 O1 Sm1 126.8(9) .
N3 P1 O1 Sm1 7.9(11) .
N1 P1 O1 Sm1 -111.1(9) .
N5 Sm1 O1 P1 152.9(10) .
N4 Sm1 O1 P1 149.0(9) .
C2 Sm1 O1 P1 -75.8(11) .
C9 Sm1 O1 P1 59.1(10) .
C8 Sm1 O1 P1 58.1(10) .
C3 Sm1 O1 P1 -66.3(10) .
C1 Sm1 O1 P1 -108.9(10) .
C10 Sm1 O1 P1 30.8(9) .
C7 Sm1 O1 P1 26.9(10) .
C4 Sm1 O1 P1 -89.5(10) .
C5 Sm1 O1 P1 -114.2(10) .
O1 P1 N1 C14 -135.4(7) .
N2 P1 N1 C14 -12.9(9) .
N3 P1 N1 C14 102.7(8) .
O1 P1 N1 C13 56.1(7) .
N2 P1 N1 C13 178.6(6) .
N3 P1 N1 C13 -65.8(7) .
O1 P1 N2 C15 39.8(7) .
N3 P1 N2 C15 161.2(7) .
N1 P1 N2 C15 -83.8(7) .
O1 P1 N2 C16 -152.2(6) .
N3 P1 N2 C16 -30.8(7) .
N1 P1 N2 C16 84.2(7) .
O1 P1 N3 C18 50.7(8) .
N2 P1 N3 C18 -69.9(7) .
N1 P1 N3 C18 173.0(7) .
O1 P1 N3 C17 -145.4(7) .
N2 P1 N3 C17 93.9(8) .
N1 P1 N3 C17 -23.2(8) .
O1 Sm1 N4 C19 1.6(4) .
N5 Sm1 N4 C19 -3.3(3) .
C2 Sm1 N4 C19 -140.2(4) .
C9 Sm1 N4 C19 87.2(4) .
C8 Sm1 N4 C19 106.8(4) .
C3 Sm1 N4 C19 -136.2(4) .
C1 Sm1 N4 C19 -114.4(5) .
C10 Sm1 N4 C19 101.8(4) .
C7 Sm1 N4 C19 133.8(4) .
C4 Sm1 N4 C19 -102.0(4) .
C5 Sm1 N4 C19 -92.4(4) .
O1 Sm1 N4 C20 -176.0(6) .
N5 Sm1 N4 C20 179.1(7) .
C2 Sm1 N4 C20 42.2(7) .
C9 Sm1 N4 C20 -90.4(7) .
C8 Sm1 N4 C20 -70.8(7) .
C3 Sm1 N4 C20 46.1(7) .
C1 Sm1 N4 C20 68.0(7) .
C10 Sm1 N4 C20 -75.8(7) .
C7 Sm1 N4 C20 -43.8(7) .
C4 Sm1 N4 C20 80.4(7) .
C5 Sm1 N4 C20 90.0(7) .
O1 Sm1 N5 C19 -173.6(3) .
N4 Sm1 N5 C19 3.3(3) .
C2 Sm1 N5 C19 61.9(4) .
C9 Sm1 N5 C19 -90.6(4) .
C8 Sm1 N5 C19 -61.6(4) .
C3 Sm1 N5 C19 98.4(5) .
C1 Sm1 N5 C19 70.2(4) .
C10 Sm1 N5 C19 -106.1(4) .
C7 Sm1 N5 C19 -50.2(4) .
C4 Sm1 N5 C19 117.0(4) .
C5 Sm1 N5 C19 98.5(4) .
O1 Sm1 N5 C26 -4.6(6) .
N4 Sm1 N5 C26 172.3(7) .
C2 Sm1 N5 C26 -129.0(6) .
C9 Sm1 N5 C26 78.5(6) .
C8 Sm1 N5 C26 107.4(6) .
C3 Sm1 N5 C26 -92.6(7) .
C1 Sm1 N5 C26 -120.8(6) .
C10 Sm1 N5 C26 63.0(7) .
C7 Sm1 N5 C26 118.9(6) .
C4 Sm1 N5 C26 -74.0(6) .
C5 Sm1 N5 C26 -92.5(6) .
O1 Sm1 C1 C5 -11.1(8) .
N5 Sm1 C1 C5 80.1(6) .
N4 Sm1 C1 C5 129.3(7) .
C2 Sm1 C1 C5 -113.4(8) .
C9 Sm1 C1 C5 -158.6(6) .
C8 Sm1 C1 C5 -175.3(5) .
C3 Sm1 C1 C5 -76.2(6) .
C10 Sm1 C1 C5 -105.2(8) .
C7 Sm1 C1 C5 -150.8(6) .
C4 Sm1 C1 C5 -36.6(5) .
O1 Sm1 C1 C2 102.3(7) .
N5 Sm1 C1 C2 -166.5(6) .
N4 Sm1 C1 C2 -117.3(7) .
C9 Sm1 C1 C2 -45.3(9) .
C8 Sm1 C1 C2 -61.9(7) .
C3 Sm1 C1 C2 37.2(6) .
C10 Sm1 C1 C2 8.2(8) .
C7 Sm1 C1 C2 -37.4(7) .
C4 Sm1 C1 C2 76.8(6) .
C5 Sm1 C1 C2 113.4(8) .
C5 C1 C2 C3 1.0(10) .
Sm1 C1 C2 C3 -70.7(7) .
C5 C1 C2 Sm1 71.7(6) .
O1 Sm1 C2 C3 19.6(9) .
N5 Sm1 C2 C3 129.7(7) .
N4 Sm1 C2 C3 173.0(8) .
C9 Sm1 C2 C3 -88.7(7) .
C8 Sm1 C2 C3 -114.2(7) .
C1 Sm1 C2 C3 112.9(9) .
C10 Sm1 C2 C3 -61.6(8) .
C7 Sm1 C2 C3 -101.9(8) .
C4 Sm1 C2 C3 37.3(6) .
C5 Sm1 C2 C3 76.4(7) .
O1 Sm1 C2 C1 -93.3(7) .
N5 Sm1 C2 C1 16.8(7) .
N4 Sm1 C2 C1 60.1(6) .
C9 Sm1 C2 C1 158.3(5) .
C8 Sm1 C2 C1 132.9(6) .
C3 Sm1 C2 C1 -112.9(9) .
C10 Sm1 C2 C1 -174.5(6) .
C7 Sm1 C2 C1 145.1(6) .
C4 Sm1 C2 C1 -75.6(6) .
C5 Sm1 C2 C1 -36.5(5) .
C1 C2 C3 C4 -0.6(10) .
Sm1 C2 C3 C4 -71.3(6) .
C1 C2 C3 Sm1 70.7(6) .
O1 Sm1 C3 C2 -162.9(8) .
N5 Sm1 C3 C2 -76.1(9) .
N4 Sm1 C3 C2 -8.1(9) .
C9 Sm1 C3 C2 114.8(8) .
C8 Sm1 C3 C2 80.4(8) .
C1 Sm1 C3 C2 -37.3(7) .
C10 Sm1 C3 C2 125.2(8) .
C7 Sm1 C3 C2 77.7(8) .
C4 Sm1 C3 C2 -112.5(10) .
C5 Sm1 C3 C2 -76.3(8) .
O1 Sm1 C3 C4 -50.4(6) .
N5 Sm1 C3 C4 36.4(8) .
N4 Sm1 C3 C4 104.4(6) .
C2 Sm1 C3 C4 112.5(10) .
C9 Sm1 C3 C4 -132.7(5) .
C8 Sm1 C3 C4 -167.1(5) .
C1 Sm1 C3 C4 75.2(6) .
C10 Sm1 C3 C4 -122.3(6) .
C7 Sm1 C3 C4 -169.8(6) .
C5 Sm1 C3 C4 36.2(5) .
C2 C3 C4 C5 0.0(9) .
Sm1 C3 C4 C5 -68.7(5) .
C2 C3 C4 Sm1 68.8(6) .
O1 Sm1 C4 C5 -119.5(5) .
N5 Sm1 C4 C5 -41.2(6) .
N4 Sm1 C4 C5 20.2(6) .
C2 Sm1 C4 C5 76.7(7) .
C9 Sm1 C4 C5 -174.4(5) .
C8 Sm1 C4 C5 136.1(6) .
C3 Sm1 C4 C5 114.3(8) .
C1 Sm1 C4 C5 36.6(6) .
C10 Sm1 C4 C5 178.5(5) .
C7 Sm1 C4 C5 126.2(5) .
O1 Sm1 C4 C3 126.2(6) .
N5 Sm1 C4 C3 -155.5(6) .
N4 Sm1 C4 C3 -94.1(6) .
C2 Sm1 C4 C3 -37.5(7) .
C9 Sm1 C4 C3 71.4(7) .
C8 Sm1 C4 C3 21.8(8) .
C1 Sm1 C4 C3 -77.6(7) .
C10 Sm1 C4 C3 64.2(6) .
C7 Sm1 C4 C3 11.9(7) .
C5 Sm1 C4 C3 -114.3(8) .
C2 C1 C5 C4 -0.9(9) .
Sm1 C1 C5 C4 67.7(5) .
C2 C1 C5 C6 175.6(8) .
Sm1 C1 C5 C6 -115.7(8) .
C2 C1 C5 Sm1 -68.7(6) .
C3 C4 C5 C1 0.6(8) .
Sm1 C4 C5 C1 -66.1(5) .
C3 C4 C5 C6 -176.1(8) .
Sm1 C4 C5 C6 117.2(8) .
C3 C4 C5 Sm1 66.7(5) .
O1 Sm1 C5 C1 170.0(7) .
N5 Sm1 C5 C1 -102.7(7) .
N4 Sm1 C5 C1 -49.3(7) .
C2 Sm1 C5 C1 37.3(6) .
C9 Sm1 C5 C1 132.8(14) .
C8 Sm1 C5 C1 9.8(11) .
C3 Sm1 C5 C1 77.2(7) .
C10 Sm1 C5 C1 111.7(7) .
C7 Sm1 C5 C1 39.6(8) .
C4 Sm1 C5 C1 113.8(9) .
O1 Sm1 C5 C4 56.2(5) .
N5 Sm1 C5 C4 143.4(5) .
N4 Sm1 C5 C4 -163.1(5) .
C2 Sm1 C5 C4 -76.5(6) .
C9 Sm1 C5 C4 19.0(17) .
C8 Sm1 C5 C4 -104.0(8) .
C3 Sm1 C5 C4 -36.7(5) .
C1 Sm1 C5 C4 -113.8(9) .
C10 Sm1 C5 C4 -2.2(7) .
C7 Sm1 C5 C4 -74.2(6) .
O1 Sm1 C5 C6 -65.6(10) .
N5 Sm1 C5 C6 21.6(10) .
N4 Sm1 C5 C6 75.1(10) .
C2 Sm1 C5 C6 161.7(12) .
C9 Sm1 C5 C6 -102.8(16) .
C8 Sm1 C5 C6 134.2(10) .
C3 Sm1 C5 C6 -158.5(11) .
C1 Sm1 C5 C6 124.4(13) .
C10 Sm1 C5 C6 -123.9(10) .
C7 Sm1 C5 C6 164.0(9) .
C4 Sm1 C5 C6 -121.8(12) .
O1 Sm1 C7 C8 83.0(5) .
N5 Sm1 C7 C8 -24.1(6) .
N4 Sm1 C7 C8 -64.4(5) .
C2 Sm1 C7 C8 -156.2(6) .
C9 Sm1 C7 C8 37.1(5) .
C3 Sm1 C7 C8 175.2(5) .
C1 Sm1 C7 C8 -138.8(5) .
C10 Sm1 C7 C8 78.0(5) .
C4 Sm1 C7 C8 169.5(5) .
C5 Sm1 C7 C8 -157.9(5) .
O1 Sm1 C7 C11 -31.2(6) .
N5 Sm1 C7 C11 -138.2(5) .
N4 Sm1 C7 C11 -178.5(6) .
C2 Sm1 C7 C11 89.7(6) .
C9 Sm1 C7 C11 -77.0(6) .
C8 Sm1 C7 C11 -114.1(8) .
C3 Sm1 C7 C11 61.1(6) .
C1 Sm1 C7 C11 107.1(6) .
C10 Sm1 C7 C11 -36.2(5) .
C4 Sm1 C7 C11 55.3(6) .
C5 Sm1 C7 C11 88.0(6) .
C11 C7 C8 C9 -0.2(9) .
Sm1 C7 C8 C9 -69.5(5) .
C11 C7 C8 Sm1 69.3(6) .
O1 Sm1 C8 C9 2.1(6) .
N5 Sm1 C8 C9 -87.2(5) .
N4 Sm1 C8 C9 -136.5(5) .
C2 Sm1 C8 C9 138.9(6) .
C3 Sm1 C8 C9 107.4(6) .
C1 Sm1 C8 C9 166.8(5) .
C10 Sm1 C8 C9 37.9(5) .
C7 Sm1 C8 C9 113.0(7) .
C4 Sm1 C8 C9 95.2(7) .
C5 Sm1 C8 C9 160.7(6) .
O1 Sm1 C8 C7 -110.9(5) .
N5 Sm1 C8 C7 159.7(5) .
N4 Sm1 C8 C7 110.5(5) .
C2 Sm1 C8 C7 25.9(6) .
C9 Sm1 C8 C7 -113.0(7) .
C3 Sm1 C8 C7 -5.6(6) .
C1 Sm1 C8 C7 53.8(6) .
C10 Sm1 C8 C7 -75.1(5) .
C4 Sm1 C8 C7 -17.8(8) .
C5 Sm1 C8 C7 47.6(9) .
C7 C8 C9 C10 0.2(8) .
Sm1 C8 C9 C10 -71.3(5) .
C7 C8 C9 Sm1 71.5(5) .
O1 Sm1 C9 C8 -178.0(5) .
N5 Sm1 C9 C8 95.1(5) .
N4 Sm1 C9 C8 41.6(5) .
C2 Sm1 C9 C8 -55.1(7) .
C3 Sm1 C9 C8 -91.9(6) .
C1 Sm1 C9 C8 -27.0(10) .
C10 Sm1 C9 C8 -112.8(7) .
C7 Sm1 C9 C8 -37.1(5) .
C4 Sm1 C9 C8 -126.2(5) .
C5 Sm1 C9 C8 -140.5(13) .
O1 Sm1 C9 C10 -65.2(5) .
N5 Sm1 C9 C10 -152.1(5) .
N4 Sm1 C9 C10 154.4(5) .
C2 Sm1 C9 C10 57.8(7) .
C8 Sm1 C9 C10 112.8(7) .
C3 Sm1 C9 C10 21.0(6) .
C1 Sm1 C9 C10 85.8(8) .
C7 Sm1 C9 C10 75.8(5) .
C4 Sm1 C9 C10 -13.4(7) .
C5 Sm1 C9 C10 -27.7(16) .
C8 C9 C10 C11 -0.1(8) .
Sm1 C9 C10 C11 -70.5(5) .
C8 C9 C10 Sm1 70.5(5) .
O1 Sm1 C10 C11 -138.7(5) .
N5 Sm1 C10 C11 145.2(4) .
N4 Sm1 C10 C11 82.4(5) .
C2 Sm1 C10 C11 -24.5(6) .
C9 Sm1 C10 C11 112.7(7) .
C8 Sm1 C10 C11 76.0(5) .
C3 Sm1 C10 C11 -50.2(5) .
C1 Sm1 C10 C11 -28.8(7) .
C7 Sm1 C10 C11 36.7(5) .
C4 Sm1 C10 C11 -76.4(5) .
C5 Sm1 C10 C11 -75.2(6) .
O1 Sm1 C10 C9 108.6(5) .
N5 Sm1 C10 C9 32.4(5) .
N4 Sm1 C10 C9 -30.4(5) .
C2 Sm1 C10 C9 -137.2(5) .
C8 Sm1 C10 C9 -36.7(5) .
C3 Sm1 C10 C9 -162.9(5) .
C1 Sm1 C10 C9 -141.6(5) .
C7 Sm1 C10 C9 -76.0(5) .
C4 Sm1 C10 C9 170.9(5) .
C5 Sm1 C10 C9 172.0(5) .
C9 C10 C11 C7 -0.1(9) .
Sm1 C10 C11 C7 -67.4(6) .
C9 C10 C11 C12 -166.1(10) .
Sm1 C10 C11 C12 126.6(10) .
C9 C10 C11 Sm1 67.3(5) .
C8 C7 C11 C10 0.2(9) .
Sm1 C7 C11 C10 67.1(6) .
C8 C7 C11 C12 166.6(10) .
Sm1 C7 C11 C12 -126.4(10) .
C8 C7 C11 Sm1 -66.9(5) .
O1 Sm1 C11 C10 39.0(5) .
N5 Sm1 C11 C10 -51.6(6) .
N4 Sm1 C11 C10 -112.5(5) .
C2 Sm1 C11 C10 157.5(5) .
C9 Sm1 C11 C10 -38.2(5) .
C8 Sm1 C11 C10 -77.6(5) .
C3 Sm1 C11 C10 129.0(5) .
C1 Sm1 C11 C10 160.7(5) .
C7 Sm1 C11 C10 -114.1(8) .
C4 Sm1 C11 C10 112.1(5) .
C5 Sm1 C11 C10 129.4(5) .
O1 Sm1 C11 C7 153.1(5) .
N5 Sm1 C11 C7 62.5(7) .
N4 Sm1 C11 C7 1.6(6) .
C2 Sm1 C11 C7 -88.4(6) .
C9 Sm1 C11 C7 75.9(6) .
C8 Sm1 C11 C7 36.5(5) .
C3 Sm1 C11 C7 -116.9(6) .
C1 Sm1 C11 C7 -85.2(6) .
C10 Sm1 C11 C7 114.1(8) .
C4 Sm1 C11 C7 -133.8(6) .
C5 Sm1 C11 C7 -116.4(6) .
O1 Sm1 C11 C12 -85.3(9) .
N5 Sm1 C11 C12 -175.9(8) .
N4 Sm1 C11 C12 123.2(9) .
C2 Sm1 C11 C12 33.2(10) .
C9 Sm1 C11 C12 -162.5(10) .
C8 Sm1 C11 C12 158.1(11) .
C3 Sm1 C11 C12 4.7(9) .
C1 Sm1 C11 C12 36.4(10) .
C10 Sm1 C11 C12 -124.3(11) .
C7 Sm1 C11 C12 121.6(12) .
C4 Sm1 C11 C12 -12.2(10) .
C5 Sm1 C11 C12 5.1(10) .
C20 N4 C19 N5 -176.2(5) .
Sm1 N4 C19 N5 5.4(5) .
C20 N4 C19 C19 5.0(8) 2
Sm1 N4 C19 C19 -173.5(4) 2
C20 N4 C19 Sm1 178.5(5) .
C26 N5 C19 N4 -177.5(5) .
Sm1 N5 C19 N4 -5.7(5) .
C26 N5 C19 C19 1.4(8) 2
Sm1 N5 C19 C19 173.2(4) 2
C26 N5 C19 Sm1 -171.8(6) .
O1 Sm1 C19 N4 -178.9(3) .
N5 Sm1 C19 N4 174.1(5) .
C2 Sm1 C19 N4 43.5(4) .
C9 Sm1 C19 N4 -94.8(4) .
C8 Sm1 C19 N4 -67.9(4) .
C3 Sm1 C19 N4 61.1(5) .
C1 Sm1 C19 N4 62.7(4) .
C10 Sm1 C19 N4 -95.4(4) .
C7 Sm1 C19 N4 -47.7(4) .
C4 Sm1 C19 N4 96.3(4) .
C5 Sm1 C19 N4 90.5(4) .
O1 Sm1 C19 N5 7.0(4) .
N4 Sm1 C19 N5 -174.1(5) .
C2 Sm1 C19 N5 -130.7(4) .
C9 Sm1 C19 N5 91.1(4) .
C8 Sm1 C19 N5 118.0(4) .
C3 Sm1 C19 N5 -113.0(5) .
C1 Sm1 C19 N5 -111.5(4) .
C10 Sm1 C19 N5 90.4(4) .
C7 Sm1 C19 N5 138.2(4) .
C4 Sm1 C19 N5 -77.9(4) .
C5 Sm1 C19 N5 -83.6(4) .
O1 Sm1 C19 C19 -58.4(18) 2
N5 Sm1 C19 C19 -65.4(19) 2
N4 Sm1 C19 C19 120.5(18) 2
C2 Sm1 C19 C19 163.9(18) 2
C9 Sm1 C19 C19 25.7(18) 2
C8 Sm1 C19 C19 52.6(18) 2
C3 Sm1 C19 C19 -178(100) 2
C1 Sm1 C19 C19 -176.9(18) 2
C10 Sm1 C19 C19 25.1(19) 2
C7 Sm1 C19 C19 72.8(18) 2
C4 Sm1 C19 C19 -143.2(17) 2
C5 Sm1 C19 C19 -149.0(18) 2
C19 N4 C20 C25 120.1(6) .
Sm1 N4 C20 C25 -62.7(8) .
C19 N4 C20 C21 -117.7(6) .
Sm1 N4 C20 C21 59.5(8) .
N4 C20 C21 C22 179.5(5) .
C25 C20 C21 C22 -56.7(7) .
C20 C21 C22 C23 58.0(8) .
C21 C22 C23 C24 -55.9(8) .
C22 C23 C24 C25 55.7(8) .
C23 C24 C25 C20 -57.4(7) .
N4 C20 C25 C24 -178.5(5) .
C21 C20 C25 C24 56.3(7) .
C19 N5 C26 C31 121.2(6) .
Sm1 N5 C26 C31 -46.0(8) .
C19 N5 C26 C27 -117.5(6) .
Sm1 N5 C26 C27 75.3(8) .
N5 C26 C27 C28 -176.6(7) .
C31 C26 C27 C28 -54.9(8) .
C26 C27 C28 C29 55.7(10) .
C27 C28 C29 C30 -55.3(10) .
C28 C29 C30 C31 55.1(10) .
N5 C26 C31 C30 177.7(6) .
C27 C26 C31 C30 55.6(8) .
C29 C30 C31 C26 -56.7(9) .
C35 O2 C32 C33B -9(3) .
C35 O2 C32 C33A -57(3) .
O2 C32 C33A C34A 54(3) .
C33B C32 C33A C34A -64(3) .
O2 C32 C33B C34B 15(3) .
C33A C32 C33B C34B 90(3) .
C32 C33A C34A C35 -32(4) .
C32 C33B C34B C35 -14(3) .
C32 O2 C35 C34B -1(3) .
C32 O2 C35 C34A 38(3) .
C33B C34B C35 O2 10(3) .
C33B C34B C35 C34A -73(3) .
C33A C34A C35 O2 -2(3) .
C33A C34A C35 C34B 108(4) .
